data_7705931
loop_
_publ_author_name
'Yuan, Run-Ze'
'Cui, Peng-Fei'
'Guo, Shu-Ting'
'Jin, Guo-Xin'

_publ_section_title
;
 Regioselective B(3)-H bond activation based on an o-carboranyl
 dithiocarboxylate ligand and its derivatives.
;
_journal_issue 3
_journal_name_full 'Dalton transactions (Cambridge, England : 2003)'
_journal_page_first 1060
_journal_page_last 1068
_journal_paper_doi 10.1039/d0dt03832f
_journal_volume 50
_journal_year 2021
_chemical_formula_moiety '2(C3 H11 B10 S2), 2(C24 H20 P)'
_chemical_formula_sum 'C54 H62 B20 P2 S4'
_chemical_formula_weight 1117.41
_space_group_crystal_system monoclinic
_space_group_IT_number 14
_space_group_name_Hall '-P 2yn'
_space_group_name_H-M_alt 'P 1 21/n 1'
_atom_sites_solution_hydrogens geom
_atom_sites_solution_primary dual
_audit_creation_date 2020-07-30
_audit_creation_method
;
Olex2 1.2-beta
(compiled 2017.03.02 svn.r3394 for OlexSys, GUI svn.r5324)
;
_audit_update_record
;
2020-11-04 deposited with the CCDC.	2020-12-08 downloaded from the CCDC.
;
_cell_angle_alpha 90
_cell_angle_beta 100.346(2)
_cell_angle_gamma 90
_cell_formula_units_Z 2
_cell_length_a 12.5156(5)
_cell_length_b 8.7984(4)
_cell_length_c 28.8360(12)
_cell_measurement_reflns_used 8390
_cell_measurement_temperature 302(2)
_cell_measurement_theta_max 71.62
_cell_measurement_theta_min 3.12
_cell_volume 3123.7(2)
_computing_molecular_graphics 'Olex2 (Dolomanov et al., 2009)'
_computing_publication_material 'Olex2 (Dolomanov et al., 2009)'
_computing_structure_refinement 'ShelXL (Sheldrick, 2015)'
_computing_structure_solution 'ShelXT (Sheldrick, 2015)'
_diffrn_ambient_temperature 302.0
_diffrn_measured_fraction_theta_full 1.000
_diffrn_measured_fraction_theta_max 0.998
_diffrn_measurement_device_type 'Bruker APEX-II CCD'
_diffrn_measurement_method '\f and \w scans'
_diffrn_radiation_type CuK\a
_diffrn_radiation_wavelength 1.54178
_diffrn_reflns_av_R_equivalents 0.0737
_diffrn_reflns_av_unetI/netI 0.0533
_diffrn_reflns_Laue_measured_fraction_full 1.000
_diffrn_reflns_Laue_measured_fraction_max 0.998
_diffrn_reflns_limit_h_max 15
_diffrn_reflns_limit_h_min -14
_diffrn_reflns_limit_k_max 10
_diffrn_reflns_limit_k_min -10
_diffrn_reflns_limit_l_max 35
_diffrn_reflns_limit_l_min -35
_diffrn_reflns_number 34916
_diffrn_reflns_point_group_measured_fraction_full 1.000
_diffrn_reflns_point_group_measured_fraction_max 0.998
_diffrn_reflns_theta_full 67.679
_diffrn_reflns_theta_max 72.533
_diffrn_reflns_theta_min 3.116
_diffrn_standards_number 0
_exptl_absorpt_coefficient_mu 2.136
_exptl_absorpt_correction_T_max 0.8644
_exptl_absorpt_correction_T_min 0.6333
_exptl_absorpt_correction_type none
_exptl_absorpt_process_details
;
SADABS-2016/2 (Bruker,2016/2) was used for absorption correction.
wR2(int) was 0.1559 before and 0.0841 after correction.
The Ratio of minimum to maximum transmission is 0.7326.
The \l/2 correction factor is Not present.
;
_exptl_crystal_colour pink
_exptl_crystal_colour_primary pink
_exptl_crystal_density_diffrn 1.188
_exptl_crystal_description BLOCK
_exptl_crystal_F_000 1160
_exptl_crystal_size_max 0.21
_exptl_crystal_size_mid 0.15
_exptl_crystal_size_min 0.13
_refine_diff_density_max 0.324
_refine_diff_density_min -0.448
_refine_diff_density_rms 0.047
_refine_ls_extinction_method none
_refine_ls_goodness_of_fit_ref 1.059
_refine_ls_hydrogen_treatment constr
_refine_ls_matrix_type full
_refine_ls_number_parameters 361
_refine_ls_number_reflns 6182
_refine_ls_number_restraints 0
_refine_ls_restrained_S_all 1.059
_refine_ls_R_factor_all 0.0732
_refine_ls_R_factor_gt 0.0527
_refine_ls_shift/su_max 0.001
_refine_ls_shift/su_mean 0.000
_refine_ls_structure_factor_coef Fsqd
_refine_ls_weighting_details 'w=1/[\s^2^(Fo^2^)+(0.0735P)^2^+0.6219P] where P=(Fo^2^+2Fc^2^)/3'
_refine_ls_weighting_scheme calc
_refine_ls_wR_factor_gt 0.1388
_refine_ls_wR_factor_ref 0.1547
_reflns_Friedel_coverage 0.000
_reflns_number_gt 4476
_reflns_number_total 6182
_reflns_threshold_expression 'I > 2\s(I)'
_cod_data_source_file d0dt03832f2.cif
_cod_data_source_block cu_200617b_a
_cod_depositor_comments 'Adding full bibliography for 7705931--7705941.cif.'
_cod_database_code 7705931
_shelx_shelxl_version_number 2014/7
_shelx_space_group_comment
;
The symmetry employed for this shelxl refinement is uniquely defined
by the following loop, which should always be used as a source of
symmetry information in preference to the above space-group names.
They are only intended as comments.
;
_shelx_estimated_absorpt_t_max 0.769
_shelx_estimated_absorpt_t_min 0.663
_olex2_refinement_description
;
1. Fixed Uiso
 At 1.2 times of:
  All B(H) groups, All C(H) groups
2.a Aromatic/amide H refined with riding coordinates:
 C00B(H00B), C00C(H00C), C00E(H00E), C00F(H00F), C00G(H00G), C00H(H00H),
 C00I(H00I), C00J(H00J), C00K(H00K), C00L(H00L), C00M(H00M), C00N(H00N),
 C00O(H00O), C00P(H00P), C00Q(H00Q), C00R(H00R), C00S(H00S), C00U(H00U),
 C00Y(H00Y), C008(H008)
2.b Boron cage BH refined with riding coordinates:
 C00D(H00D), B00T(H00T), B00V(H00V), B00W(H00W), B00X(H00X), B00Z(H00Z),
 B010(H010), B011(H011), B012(H012), B013(H013), B014(H014)
;
_olex2_submission_special_instructions 'No special instructions were received'

loop_
_space_group_symop_operation_xyz
'x, y, z'
'-x+1/2, y+1/2, -z+1/2'
'-x, -y, -z'
'x-1/2, -y-1/2, z-1/2'

loop_
_atom_site_label
_atom_site_type_symbol
_atom_site_fract_x
_atom_site_fract_y
_atom_site_fract_z
_atom_site_U_iso_or_equiv
_atom_site_adp_type
_atom_site_occupancy
_atom_site_site_symmetry_order
_atom_site_calc_flag
_atom_site_refinement_flags_posn
_atom_site_refinement_flags_adp
_atom_site_refinement_flags_occupancy
_atom_site_disorder_assembly
_atom_site_disorder_group
S002 S 0.39517(5) 0.67652(9) 0.42370(3) 0.0652(2) Uani 1 1 d . . . . .
S003 S 0.20392(7) 0.80577(10) 0.45740(3) 0.0770(2) Uani 1 1 d . . . . .
C00D C 0.2383(2) 0.5729(3) 0.33312(9) 0.0605(6) Uani 1 1 d . . . . .
H00D H 0.3216 0.5285 0.3421 0.073 Uiso 1 1 calc R . . . .
C006 C 0.19040(18) 0.6838(3) 0.37052(8) 0.0469(5) Uani 1 1 d . . . . .
C007 C 0.26389(19) 0.7220(3) 0.41749(8) 0.0499(5) Uani 1 1 d . . . . .
B00T B 0.1445(2) 0.4999(3) 0.36328(12) 0.0624(8) Uani 1 1 d . . . . .
H00T H 0.1606 0.4123 0.3909 0.075 Uiso 1 1 calc R . . . .
B00V B 0.2247(3) 0.7610(4) 0.31980(10) 0.0616(7) Uani 1 1 d . . . . .
H00V H 0.2923 0.8407 0.3194 0.074 Uiso 1 1 calc R . . . .
B00W B 0.1039(3) 0.8131(4) 0.33977(11) 0.0632(8) Uani 1 1 d . . . . .
H00W H 0.0922 0.9290 0.3523 0.076 Uiso 1 1 calc R . . . .
B00X B 0.0547(2) 0.6531(4) 0.36569(13) 0.0662(8) Uani 1 1 d . . . . .
H00X H 0.0102 0.6653 0.3951 0.079 Uiso 1 1 calc R . . . .
B00Z B 0.1905(3) 0.6186(4) 0.27627(12) 0.0784(10) Uani 1 1 d . . . . .
H00Z H 0.2358 0.6062 0.2471 0.094 Uiso 1 1 calc R . . . .
B010 B 0.1013(3) 0.7719(4) 0.27957(12) 0.0778(10) Uani 1 1 d . . . . .
H010 H 0.0872 0.8609 0.2524 0.093 Uiso 1 1 calc R . . . .
B011 B 0.1421(3) 0.4584(4) 0.30275(13) 0.0766(10) Uani 1 1 d . . . . .
H011 H 0.1562 0.3425 0.2908 0.092 Uiso 1 1 calc R . . . .
B012 B -0.0039(3) 0.7044(5) 0.30818(15) 0.0820(11) Uani 1 1 d . . . . .
H012 H -0.0872 0.7492 0.2995 0.098 Uiso 1 1 calc R . . . .
B013 B 0.0222(3) 0.5112(4) 0.32280(15) 0.0810(10) Uani 1 1 d . . . . .
H013 H -0.0436 0.4291 0.3239 0.097 Uiso 1 1 calc R . . . .
B014 B 0.0495(3) 0.5846(4) 0.26883(14) 0.0871(12) Uani 1 1 d . . . . .
H014 H 0.0012 0.5515 0.2346 0.105 Uiso 1 1 calc R . . . .
P001 P 0.67857(5) 0.41985(7) 0.39301(2) 0.04731(17) Uani 1 1 d . . . . .
C00A C 0.65561(19) 0.5103(3) 0.33628(8) 0.0531(6) Uani 1 1 d . . . . .
C00B C 0.5791(2) 0.1841(3) 0.43181(9) 0.0585(6) Uani 1 1 d . . . . .
H00B H 0.6402 0.1838 0.4555 0.070 Uiso 1 1 calc R . . . .
C00C C 0.4769(2) 0.2903(3) 0.36060(9) 0.0583(6) Uani 1 1 d . . . . .
H00C H 0.4697 0.3606 0.3361 0.070 Uiso 1 1 calc R . . . .
C00E C 0.7105(2) 0.4641(4) 0.30090(9) 0.0660(7) Uani 1 1 d . . . . .
H00E H 0.7631 0.3885 0.3068 0.079 Uiso 1 1 calc R . . . .
C00F C 0.6638(2) 0.6602(3) 0.51156(10) 0.0634(7) Uani 1 1 d . . . . .
H00F H 0.6369 0.6470 0.5393 0.076 Uiso 1 1 calc R . . . .
C00G C 0.7443(2) 0.7004(3) 0.42957(11) 0.0711(8) Uani 1 1 d . . . . .
H00G H 0.7714 0.7144 0.4019 0.085 Uiso 1 1 calc R . . . .
C00H C 0.4068(3) 0.0802(3) 0.39766(10) 0.0705(7) Uani 1 1 d . . . . .
H00H H 0.3523 0.0090 0.3984 0.085 Uiso 1 1 calc R . . . .
C00I C 0.3957(2) 0.1852(3) 0.36214(10) 0.0693(7) Uani 1 1 d . . . . .
H00I H 0.3335 0.1857 0.3390 0.083 Uiso 1 1 calc R . . . .
C00J C 0.8028(3) 0.1712(4) 0.37942(12) 0.0744(8) Uani 1 1 d . . . . .
H00J H 0.7418 0.1386 0.3585 0.089 Uiso 1 1 calc R . . . .
C00K C 0.7162(2) 0.7915(3) 0.50433(11) 0.0707(7) Uani 1 1 d . . . . .
H00K H 0.7242 0.8677 0.5271 0.085 Uiso 1 1 calc R . . . .
C00L C 0.4982(2) 0.0795(3) 0.43226(10) 0.0685(7) Uani 1 1 d . . . . .
H00L H 0.5052 0.0072 0.4562 0.082 Uiso 1 1 calc R . . . .
C00M C 0.5781(2) 0.6232(3) 0.32732(10) 0.0708(8) Uani 1 1 d . . . . .
H00M H 0.5419 0.6554 0.3510 0.085 Uiso 1 1 calc R . . . .
C00N C 0.8911(2) 0.3567(4) 0.43380(11) 0.0803(9) Uani 1 1 d . . . . .
H00N H 0.8900 0.4490 0.4494 0.096 Uiso 1 1 calc R . . . .
C00O C 0.6865(3) 0.5311(4) 0.25710(10) 0.0823(9) Uani 1 1 d . . . . .
H00O H 0.7231 0.5003 0.2334 0.099 Uiso 1 1 calc R . . . .
C00P C 0.7574(3) 0.8122(4) 0.46356(12) 0.0799(9) Uani 1 1 d . . . . .
H00P H 0.7940 0.9015 0.4590 0.096 Uiso 1 1 calc R . . . .
C00Q C 0.6097(3) 0.6417(4) 0.24826(12) 0.0880(10) Uani 1 1 d . . . . .
H00Q H 0.5944 0.6864 0.2186 0.106 Uiso 1 1 calc R . . . .
C00R C 0.8958(3) 0.0822(4) 0.38752(14) 0.0935(11) Uani 1 1 d . . . . .
H00R H 0.8979 -0.0094 0.3716 0.112 Uiso 1 1 calc R . . . .
C00S C 0.5544(3) 0.6881(4) 0.28314(12) 0.0871(10) Uani 1 1 d . . . . .
H00S H 0.5013 0.7629 0.2769 0.104 Uiso 1 1 calc R . . . .
C00U C 0.9849(3) 0.1303(6) 0.41918(15) 0.1096(15) Uani 1 1 d . . . . .
H00U H 1.0467 0.0696 0.4253 0.131 Uiso 1 1 calc R . . . .
C00Y C 0.9834(3) 0.2671(6) 0.44181(14) 0.1070(14) Uani 1 1 d . . . . .
H00Y H 1.0447 0.2998 0.4626 0.128 Uiso 1 1 calc R . . . .
C004 C 0.56930(18) 0.2914(3) 0.39557(8) 0.0463(5) Uani 1 1 d . . . . .
C005 C 0.69035(18) 0.5667(3) 0.43669(8) 0.0498(5) Uani 1 1 d . . . . .
C008 C 0.6504(2) 0.5465(3) 0.47805(8) 0.0540(6) Uani 1 1 d . . . . .
H008 H 0.6148 0.4570 0.4832 0.065 Uiso 1 1 calc R . . . .
C009 C 0.8009(2) 0.3085(3) 0.40257(9) 0.0573(6) Uani 1 1 d . . . . .

loop_
_atom_site_aniso_label
_atom_site_aniso_U_11
_atom_site_aniso_U_22
_atom_site_aniso_U_33
_atom_site_aniso_U_23
_atom_site_aniso_U_13
_atom_site_aniso_U_12
S002 0.0482(3) 0.0770(5) 0.0667(4) 0.0101(3) 0.0008(3) -0.0011(3)
S003 0.0847(5) 0.0884(5) 0.0557(4) -0.0152(4) 0.0065(3) 0.0178(4)
C00D 0.0634(15) 0.0557(14) 0.0620(15) -0.0111(12) 0.0105(12) 0.0035(12)
C006 0.0465(11) 0.0441(12) 0.0490(12) -0.0026(9) 0.0053(9) 0.0000(9)
C007 0.0536(12) 0.0450(12) 0.0490(12) 0.0027(10) 0.0037(10) -0.0025(10)
B00T 0.0616(17) 0.0511(16) 0.0704(19) 0.0016(14) 0.0010(14) -0.0106(13)
B00V 0.0759(19) 0.0599(18) 0.0483(15) -0.0019(13) 0.0094(13) -0.0088(15)
B00W 0.0702(18) 0.0528(16) 0.0604(17) -0.0006(13) -0.0050(14) 0.0136(14)
B00X 0.0463(14) 0.073(2) 0.077(2) -0.0008(16) 0.0049(14) -0.0023(14)
B00Z 0.101(3) 0.079(2) 0.0514(17) -0.0138(16) 0.0032(17) 0.001(2)
B010 0.105(3) 0.0640(19) 0.0540(17) 0.0008(15) -0.0130(17) 0.0026(19)
B011 0.089(2) 0.0560(18) 0.075(2) -0.0157(16) -0.0113(18) -0.0001(17)
B012 0.0629(19) 0.081(2) 0.090(3) -0.005(2) -0.0180(18) 0.0097(17)
B013 0.0650(19) 0.073(2) 0.095(3) -0.0020(19) -0.0146(18) -0.0163(17)
B014 0.098(3) 0.071(2) 0.076(2) -0.0117(18) -0.028(2) -0.003(2)
P001 0.0462(3) 0.0527(3) 0.0442(3) 0.0068(2) 0.0113(2) 0.0074(2)
C00A 0.0535(13) 0.0596(14) 0.0475(12) 0.0104(11) 0.0128(10) 0.0020(11)
C00B 0.0647(15) 0.0613(15) 0.0478(13) 0.0092(11) 0.0059(11) 0.0030(12)
C00C 0.0633(14) 0.0616(15) 0.0481(13) 0.0049(11) 0.0048(11) 0.0028(12)
C00E 0.0634(15) 0.0827(19) 0.0547(14) 0.0110(14) 0.0181(12) 0.0017(14)
C00F 0.0705(16) 0.0623(16) 0.0577(15) -0.0041(12) 0.0125(12) 0.0005(13)
C00G 0.0773(18) 0.0705(18) 0.0693(17) 0.0067(14) 0.0230(14) -0.0127(14)
C00H 0.0818(19) 0.0607(16) 0.0704(17) -0.0119(14) 0.0176(14) -0.0188(14)
C00I 0.0676(16) 0.0725(18) 0.0636(16) -0.0055(14) 0.0004(13) -0.0101(14)
C00J 0.0730(18) 0.0749(19) 0.081(2) 0.0095(15) 0.0294(15) 0.0211(15)
C00K 0.0769(18) 0.0619(16) 0.0693(17) -0.0088(14) 0.0022(14) -0.0009(14)
C00L 0.092(2) 0.0576(16) 0.0557(15) 0.0089(12) 0.0140(14) -0.0089(15)
C00M 0.0798(19) 0.0698(18) 0.0647(16) 0.0191(14) 0.0180(14) 0.0158(15)
C00N 0.0612(17) 0.112(3) 0.0663(17) 0.0001(17) 0.0078(14) 0.0262(17)
C00O 0.090(2) 0.109(3) 0.0517(15) 0.0144(17) 0.0221(15) -0.011(2)
C00P 0.089(2) 0.0605(18) 0.090(2) -0.0011(16) 0.0164(17) -0.0209(16)
C00Q 0.106(3) 0.097(2) 0.0594(18) 0.0325(17) 0.0105(17) -0.011(2)
C00R 0.100(3) 0.087(2) 0.105(3) 0.018(2) 0.051(2) 0.046(2)
C00S 0.100(2) 0.077(2) 0.081(2) 0.0313(17) 0.0055(18) 0.0151(18)
C00U 0.085(3) 0.151(4) 0.098(3) 0.034(3) 0.032(2) 0.067(3)
C00Y 0.068(2) 0.165(4) 0.084(2) 0.004(3) 0.0054(17) 0.043(2)
C004 0.0505(12) 0.0473(12) 0.0422(11) 0.0007(9) 0.0107(9) 0.0055(10)
C005 0.0454(11) 0.0524(13) 0.0517(12) 0.0051(10) 0.0087(9) 0.0050(10)
C008 0.0565(13) 0.0523(13) 0.0535(13) 0.0020(11) 0.0109(10) 0.0019(11)
C009 0.0528(13) 0.0718(17) 0.0506(13) 0.0138(12) 0.0185(11) 0.0158(12)

loop_
_atom_type_symbol
_atom_type_description
_atom_type_scat_dispersion_real
_atom_type_scat_dispersion_imag
_atom_type_scat_source
C C 0.0181 0.0091 'International Tables Vol C Tables 4.2.6.8 and 6.1.1.4'
H H 0.0000 0.0000 'International Tables Vol C Tables 4.2.6.8 and 6.1.1.4'
B B 0.0090 0.0039 'International Tables Vol C Tables 4.2.6.8 and 6.1.1.4'
P P 0.2955 0.4335 'International Tables Vol C Tables 4.2.6.8 and 6.1.1.4'
S S 0.3331 0.5567 'International Tables Vol C Tables 4.2.6.8 and 6.1.1.4'

loop_
_geom_angle_atom_site_label_1
_geom_angle_atom_site_label_2
_geom_angle_atom_site_label_3
_geom_angle
_geom_angle_site_symmetry_1
_geom_angle_site_symmetry_3
_geom_angle_publ_flag
C006 C00D H00D 119.9 . . ?
C006 C00D B00T 61.61(16) . . ?
C006 C00D B00V 62.45(16) . . ?
C006 C00D B00Z 112.8(2) . . ?
C006 C00D B011 112.6(2) . . ?
B00T C00D H00D 117.1 . . ?
B00V C00D H00D 116.8 . . ?
B00V C00D B00T 115.6(2) . . ?
B00Z C00D H00D 117.9 . . ?
B00Z C00D B00T 115.3(2) . . ?
B00Z C00D B00V 62.98(19) . . ?
B011 C00D H00D 117.9 . . ?
B011 C00D B00T 63.1(2) . . ?
B011 C00D B00V 115.5(2) . . ?
B011 C00D B00Z 62.8(2) . . ?
C00D C006 B00T 60.96(17) . . ?
C00D C006 B00V 60.33(16) . . ?
C00D C006 B00W 109.1(2) . . ?
C00D C006 B00X 109.2(2) . . ?
C007 C006 C00D 118.55(19) . . ?
C007 C006 B00T 116.7(2) . . ?
C007 C006 B00V 117.35(19) . . ?
C007 C006 B00W 122.5(2) . . ?
C007 C006 B00X 122.7(2) . . ?
B00T C006 B00V 113.2(2) . . ?
B00W C006 B00T 113.5(2) . . ?
B00W C006 B00V 62.03(18) . . ?
B00X C006 B00T 62.17(18) . . ?
B00X C006 B00V 112.8(2) . . ?
B00X C006 B00W 62.09(18) . . ?
S003 C007 S002 126.34(15) . . ?
C006 C007 S002 117.74(18) . . ?
C006 C007 S003 115.92(17) . . ?
C00D B00T C006 57.44(15) . . ?
C00D B00T H00T 125.4 . . ?
C00D B00T B00X 103.5(2) . . ?
C00D B00T B011 57.95(18) . . ?
C00D B00T B013 103.8(2) . . ?
C006 B00T H00T 124.0 . . ?
C006 B00T B00X 58.47(16) . . ?
C006 B00T B011 105.0(2) . . ?
C006 B00T B013 105.1(2) . . ?
B00X B00T H00T 122.8 . . ?
B00X B00T B011 107.3(2) . . ?
B011 B00T H00T 122.3 . . ?
B013 B00T H00T 123.1 . . ?
B013 B00T B00X 59.8(2) . . ?
B013 B00T B011 59.9(2) . . ?
C00D B00V C006 57.22(15) . . ?
C00D B00V H00V 125.2 . . ?
C00D B00V B00W 103.6(2) . . ?
C00D B00V B00Z 58.21(18) . . ?
C00D B00V B010 104.0(2) . . ?
C006 B00V H00V 124.4 . . ?
C006 B00V B00W 58.16(16) . . ?
C006 B00V B00Z 104.8(2) . . ?
C006 B00V B010 104.8(2) . . ?
B00W B00V H00V 122.7 . . ?
B00Z B00V H00V 122.2 . . ?
B00Z B00V B00W 107.5(2) . . ?
B010 B00V H00V 123.0 . . ?
B010 B00V B00W 60.1(2) . . ?
B010 B00V B00Z 60.0(2) . . ?
C006 B00W B00V 59.81(16) . . ?
C006 B00W H00W 123.9 . . ?
C006 B00W B00X 58.84(16) . . ?
C006 B00W B010 105.7(2) . . ?
C006 B00W B012 105.2(2) . . ?
B00V B00W H00W 121.2 . . ?
B00X B00W B00V 108.4(2) . . ?
B00X B00W H00W 121.7 . . ?
B00X B00W B010 107.9(2) . . ?
B00X B00W B012 59.5(2) . . ?
B010 B00W B00V 59.6(2) . . ?
B010 B00W H00W 122.2 . . ?
B012 B00W B00V 108.0(2) . . ?
B012 B00W H00W 122.4 . . ?
B012 B00W B010 60.3(2) . . ?
C006 B00X B00T 59.37(15) . . ?
C006 B00X B00W 59.07(16) . . ?
C006 B00X H00X 123.9 . . ?
C006 B00X B012 106.2(3) . . ?
C006 B00X B013 105.8(2) . . ?
B00T B00X H00X 121.3 . . ?
B00W B00X B00T 108.7(2) . . ?
B00W B00X H00X 121.0 . . ?
B012 B00X B00T 108.7(3) . . ?
B012 B00X B00W 60.6(2) . . ?
B012 B00X H00X 121.5 . . ?
B012 B00X B013 60.7(2) . . ?
B013 B00X B00T 59.78(19) . . ?
B013 B00X B00W 109.0(3) . . ?
B013 B00X H00X 121.9 . . ?
C00D B00Z B00V 58.81(17) . . ?
C00D B00Z H00Z 125.2 . . ?
C00D B00Z B010 104.3(2) . . ?
C00D B00Z B011 58.58(19) . . ?
C00D B00Z B014 104.5(3) . . ?
B00V B00Z H00Z 121.3 . . ?
B010 B00Z B00V 59.72(19) . . ?
B010 B00Z H00Z 122.3 . . ?
B010 B00Z B014 60.5(2) . . ?
B011 B00Z B00V 108.5(2) . . ?
B011 B00Z H00Z 121.1 . . ?
B011 B00Z B010 108.5(3) . . ?
B011 B00Z B014 60.2(2) . . ?
B014 B00Z B00V 108.4(3) . . ?
B014 B00Z H00Z 122.1 . . ?
B00V B010 B00W 60.33(18) . . ?
B00V B010 B00Z 60.32(19) . . ?
B00V B010 H010 121.2 . . ?
B00V B010 B012 108.2(2) . . ?
B00V B010 B014 108.3(2) . . ?
B00W B010 H010 121.7 . . ?
B00W B010 B012 59.8(2) . . ?
B00W B010 B014 107.7(3) . . ?
B00Z B010 B00W 108.0(2) . . ?
B00Z B010 H010 121.9 . . ?
B00Z B010 B012 107.4(3) . . ?
B00Z B010 B014 59.8(2) . . ?
B012 B010 H010 122.1 . . ?
B012 B010 B014 59.6(2) . . ?
B014 B010 H010 121.9 . . ?
C00D B011 B00T 58.90(17) . . ?
C00D B011 B00Z 58.59(19) . . ?
C00D B011 H011 125.1 . . ?
C00D B011 B013 104.0(2) . . ?
C00D B011 B014 104.3(2) . . ?
B00T B011 H011 121.5 . . ?
B00Z B011 B00T 108.3(2) . . ?
B00Z B011 H011 121.3 . . ?
B00Z B011 B013 108.1(3) . . ?
B00Z B011 B014 60.0(2) . . ?
B013 B011 B00T 59.3(2) . . ?
B013 B011 H011 122.7 . . ?
B013 B011 B014 60.3(2) . . ?
B014 B011 B00T 107.9(3) . . ?
B014 B011 H011 122.4 . . ?
B00W B012 B010 59.8(2) . . ?
B00W B012 H012 121.8 . . ?
B00X B012 B00W 59.96(19) . . ?
B00X B012 B010 107.9(2) . . ?
B00X B012 H012 121.8 . . ?
B00X B012 B013 59.8(2) . . ?
B00X B012 B014 108.2(3) . . ?
B010 B012 H012 121.7 . . ?
B013 B012 B00W 107.8(2) . . ?
B013 B012 B010 108.1(3) . . ?
B013 B012 H012 121.7 . . ?
B014 B012 B00W 108.2(3) . . ?
B014 B012 B010 60.2(2) . . ?
B014 B012 H012 121.4 . . ?
B014 B012 B013 60.3(2) . . ?
B00T B013 B011 60.7(2) . . ?
B00T B013 B012 108.4(2) . . ?
B00T B013 H013 120.9 . . ?
B00T B013 B014 108.8(3) . . ?
B00X B013 B00T 60.45(18) . . ?
B00X B013 B011 108.4(2) . . ?
B00X B013 B012 59.5(2) . . ?
B00X B013 H013 121.8 . . ?
B00X B013 B014 107.6(3) . . ?
B011 B013 B012 107.9(3) . . ?
B011 B013 H013 121.5 . . ?
B011 B013 B014 60.0(2) . . ?
B012 B013 H013 122.0 . . ?
B012 B013 B014 59.8(2) . . ?
B014 B013 H013 121.8 . . ?
B00Z B014 B010 59.8(2) . . ?
B00Z B014 B011 59.8(2) . . ?
B00Z B014 B012 107.9(2) . . ?
B00Z B014 B013 107.5(2) . . ?
B00Z B014 H014 122.0 . . ?
B010 B014 H014 121.8 . . ?
B011 B014 B010 107.7(2) . . ?
B011 B014 B013 59.7(2) . . ?
B011 B014 H014 122.0 . . ?
B012 B014 B010 60.2(2) . . ?
B012 B014 B011 107.8(3) . . ?
B012 B014 B013 59.9(2) . . ?
B012 B014 H014 121.6 . . ?
B013 B014 B010 107.9(3) . . ?
B013 B014 H014 122.0 . . ?
C00A P001 C009 111.96(11) . . ?
C004 P001 C00A 108.65(11) . . ?
C004 P001 C005 113.22(11) . . ?
C004 P001 C009 106.64(12) . . ?
C005 P001 C00A 107.48(12) . . ?
C005 P001 C009 108.97(12) . . ?
C00E C00A P001 121.4(2) . . ?
C00M C00A P001 118.8(2) . . ?
C00M C00A C00E 119.8(2) . . ?
C00L C00B H00B 120.1 . . ?
C00L C00B C004 119.7(2) . . ?
C004 C00B H00B 120.1 . . ?
C00I C00C H00C 119.9 . . ?
C00I C00C C004 120.1(2) . . ?
C004 C00C H00C 119.9 . . ?
C00A C00E H00E 120.2 . . ?
C00O C00E C00A 119.6(3) . . ?
C00O C00E H00E 120.2 . . ?
C00K C00F H00F 119.7 . . ?
C00K C00F C008 120.6(3) . . ?
C008 C00F H00F 119.7 . . ?
C00P C00G H00G 120.1 . . ?
C00P C00G C005 119.9(3) . . ?
C005 C00G H00G 120.1 . . ?
C00I C00H H00H 119.8 . . ?
C00I C00H C00L 120.3(3) . . ?
C00L C00H H00H 119.8 . . ?
C00C C00I H00I 120.0 . . ?
C00H C00I C00C 120.1(3) . . ?
C00H C00I H00I 120.0 . . ?
C00R C00J H00J 120.0 . . ?
C009 C00J H00J 120.0 . . ?
C009 C00J C00R 119.9(3) . . ?
C00F C00K H00K 119.8 . . ?
C00F C00K C00P 120.4(3) . . ?
C00P C00K H00K 119.8 . . ?
C00B C00L C00H 120.6(3) . . ?
C00B C00L H00L 119.7 . . ?
C00H C00L H00L 119.7 . . ?
C00A C00M H00M 120.0 . . ?
C00S C00M C00A 119.9(3) . . ?
C00S C00M H00M 120.0 . . ?
C00Y C00N H00N 120.2 . . ?
C009 C00N H00N 120.2 . . ?
C009 C00N C00Y 119.7(4) . . ?
C00E C00O H00O 119.7 . . ?
C00Q C00O C00E 120.6(3) . . ?
C00Q C00O H00O 119.7 . . ?
C00G C00P H00P 120.1 . . ?
C00K C00P C00G 119.8(3) . . ?
C00K C00P H00P 120.1 . . ?
C00O C00Q H00Q 119.8 . . ?
C00O C00Q C00S 120.3(3) . . ?
C00S C00Q H00Q 119.8 . . ?
C00J C00R H00R 120.2 . . ?
C00U C00R C00J 119.6(4) . . ?
C00U C00R H00R 120.2 . . ?
C00M C00S C00Q 119.8(3) . . ?
C00M C00S H00S 120.1 . . ?
C00Q C00S H00S 120.1 . . ?
C00R C00U H00U 119.8 . . ?
C00Y C00U C00R 120.5(3) . . ?
C00Y C00U H00U 119.8 . . ?
C00N C00Y H00Y 119.9 . . ?
C00U C00Y C00N 120.2(4) . . ?
C00U C00Y H00Y 119.9 . . ?
C00B C004 P001 119.59(18) . . ?
C00C C004 P001 121.16(18) . . ?
C00C C004 C00B 119.2(2) . . ?
C00G C005 P001 119.2(2) . . ?
C008 C005 P001 121.03(19) . . ?
C008 C005 C00G 119.8(2) . . ?
C00F C008 C005 119.5(2) . . ?
C00F C008 H008 120.3 . . ?
C005 C008 H008 120.3 . . ?
C00J C009 P001 119.4(2) . . ?
C00N C009 P001 120.5(2) . . ?
C00N C009 C00J 120.1(3) . . ?

loop_
_geom_bond_atom_site_label_1
_geom_bond_atom_site_label_2
_geom_bond_distance
_geom_bond_site_symmetry_2
_geom_bond_publ_flag
S002 C007 1.669(2) . ?
S003 C007 1.656(3) . ?
C00D H00D 1.1000 . ?
C00D C006 1.645(3) . ?
C00D B00T 1.707(4) . ?
C00D B00V 1.700(4) . ?
C00D B00Z 1.690(4) . ?
C00D B011 1.689(4) . ?
C006 C007 1.532(3) . ?
C006 B00T 1.717(4) . ?
C006 B00V 1.735(4) . ?
C006 B00W 1.705(4) . ?
C006 B00X 1.701(4) . ?
B00T H00T 1.1000 . ?
B00T B00X 1.765(5) . ?
B00T B011 1.778(5) . ?
B00T B013 1.753(5) . ?
B00V H00V 1.1000 . ?
B00V B00W 1.773(5) . ?
B00V B00Z 1.771(4) . ?
B00V B010 1.760(5) . ?
B00W H00W 1.1000 . ?
B00W B00X 1.757(5) . ?
B00W B010 1.768(5) . ?
B00W B012 1.768(5) . ?
B00X H00X 1.1000 . ?
B00X B012 1.748(5) . ?
B00X B013 1.753(5) . ?
B00Z H00Z 1.1000 . ?
B00Z B010 1.764(5) . ?
B00Z B011 1.761(6) . ?
B00Z B014 1.765(6) . ?
B010 H010 1.1000 . ?
B010 B012 1.777(6) . ?
B010 B014 1.777(5) . ?
B011 H011 1.1000 . ?
B011 B013 1.764(6) . ?
B011 B014 1.768(5) . ?
B012 H012 1.1000 . ?
B012 B013 1.768(6) . ?
B012 B014 1.765(6) . ?
B013 H013 1.1000 . ?
B013 B014 1.774(6) . ?
B014 H014 1.1000 . ?
P001 C00A 1.795(2) . ?
P001 C004 1.786(2) . ?
P001 C005 1.792(2) . ?
P001 C009 1.797(2) . ?
C00A C00E 1.389(4) . ?
C00A C00M 1.380(4) . ?
C00B H00B 0.9300 . ?
C00B C00L 1.370(4) . ?
C00B C004 1.397(3) . ?
C00C H00C 0.9300 . ?
C00C C00I 1.380(4) . ?
C00C C004 1.392(3) . ?
C00E H00E 0.9300 . ?
C00E C00O 1.377(4) . ?
C00F H00F 0.9300 . ?
C00F C00K 1.363(4) . ?
C00F C008 1.380(4) . ?
C00G H00G 0.9300 . ?
C00G C00P 1.378(4) . ?
C00G C005 1.389(4) . ?
C00H H00H 0.9300 . ?
C00H C00I 1.368(4) . ?
C00H C00L 1.377(4) . ?
C00I H00I 0.9300 . ?
C00J H00J 0.9300 . ?
C00J C00R 1.388(4) . ?
C00J C009 1.382(4) . ?
C00K H00K 0.9300 . ?
C00K C00P 1.378(4) . ?
C00L H00L 0.9300 . ?
C00M H00M 0.9300 . ?
C00M C00S 1.379(4) . ?
C00N H00N 0.9300 . ?
C00N C00Y 1.383(4) . ?
C00N C009 1.379(4) . ?
C00O H00O 0.9300 . ?
C00O C00Q 1.359(5) . ?
C00P H00P 0.9300 . ?
C00Q H00Q 0.9300 . ?
C00Q C00S 1.381(5) . ?
C00R H00R 0.9300 . ?
C00R C00U 1.375(6) . ?
C00S H00S 0.9300 . ?
C00U H00U 0.9300 . ?
C00U C00Y 1.371(6) . ?
C00Y H00Y 0.9300 . ?
C005 C008 1.385(3) . ?
C008 H008 0.9300 . ?
